data_1570706
loop_
_publ_author_name
'Kim, Sun Woo'
'Chang, Hong Young'

_publ_section_title
;
 Structural Analysis, Characterization, and First-Principles Calculations
 of Bismuth Tellurium Oxides, Bi6Te2O15
;
_journal_issue 1
_journal_name_full Crystals
_journal_page_first 23
_journal_paper_doi 10.3390/cryst14010023
_journal_volume 14
_journal_year 2023
_chemical_formula_sum 'Bi6 O15 Te2'
_chemical_formula_weight 1749.08
_space_group_crystal_system orthorhombic
_space_group_IT_number 62
_space_group_name_Hall '-P 2ac 2n'
_space_group_name_H-M_alt 'P n m a'
_audit_creation_method SHELXL-2018/3
_cell_angle_alpha 90
_cell_angle_beta 90
_cell_angle_gamma 90
_cell_formula_units_Z 4
_cell_length_a 10.5831(12)
_cell_length_b 22.694(3)
_cell_length_c 5.3843(6)
_cell_measurement_reflns_used 2778
_cell_measurement_temperature 100(2)
_cell_measurement_theta_max 33.16
_cell_measurement_theta_min 3.59
_cell_volume 1293.2(3)
_computing_cell_refinement 'Bruker SAINT'
_computing_data_collection 'Bruker SMART'
_computing_data_reduction 'Bruker SAINT'
_computing_molecular_graphics 'Bruker SHELXTL'
_computing_publication_material SHELXL-2014/7
_computing_structure_refinement 'SHELXL-2018/3 (Sheldrick, 2018)'
_computing_structure_solution 'SHELXL-2014/7 (Sheldrick, 2014)'
_diffrn_ambient_temperature 100(2)
_diffrn_measured_fraction_theta_full 0.969
_diffrn_measured_fraction_theta_max 0.971
_diffrn_measurement_device_type 'Bruker APEX'
_diffrn_measurement_method '\w scans'
_diffrn_radiation_type MoK\a
_diffrn_radiation_wavelength 0.71073
_diffrn_reflns_av_R_equivalents 0.0384
_diffrn_reflns_av_unetI/netI 0.0260
_diffrn_reflns_Laue_measured_fraction_full 0.969
_diffrn_reflns_Laue_measured_fraction_max 0.971
_diffrn_reflns_limit_h_max 13
_diffrn_reflns_limit_h_min -12
_diffrn_reflns_limit_k_max 28
_diffrn_reflns_limit_k_min -28
_diffrn_reflns_limit_l_max 6
_diffrn_reflns_limit_l_min -6
_diffrn_reflns_number 7178
_diffrn_reflns_point_group_measured_fraction_full 0.969
_diffrn_reflns_point_group_measured_fraction_max 0.971
_diffrn_reflns_theta_full 25.242
_diffrn_reflns_theta_max 26.372
_diffrn_reflns_theta_min 1.795
_diffrn_source 'sealed tube'
_exptl_absorpt_coefficient_mu 85.869
_exptl_absorpt_correction_T_max 0.13931
_exptl_absorpt_correction_T_min 0.02840
_exptl_absorpt_correction_type numerical
_exptl_absorpt_process_details 'Bruker SAINT (SADABS)'
_exptl_crystal_colour colourless
_exptl_crystal_density_diffrn 8.984
_exptl_crystal_description lathe
_exptl_crystal_F_000 2888
_exptl_crystal_size_max 0.150
_exptl_crystal_size_mid 0.040
_exptl_crystal_size_min 0.030
_refine_diff_density_max 2.415
_refine_diff_density_min -1.457
_refine_diff_density_rms 0.326
_refine_ls_extinction_coef 0.00196(8)
_refine_ls_extinction_expression Fc^*^=kFc[1+0.001xFc^2^\l^3^/sin(2\q)]^-1/4^
_refine_ls_extinction_method 'SHELXL-2018/3 (Sheldrick 2018)'
_refine_ls_goodness_of_fit_ref 1.079
_refine_ls_hydrogen_treatment undef
_refine_ls_matrix_type full
_refine_ls_number_parameters 110
_refine_ls_number_reflns 1316
_refine_ls_number_restraints 0
_refine_ls_restrained_S_all 1.079
_refine_ls_R_factor_all 0.0475
_refine_ls_R_factor_gt 0.0364
_refine_ls_shift/su_max 0.001
_refine_ls_shift/su_mean 0.000
_refine_ls_structure_factor_coef Fsqd
_refine_ls_weighting_details 'w=1/[\s^2^(Fo^2^)+(0.0200P)^2^+44.0000P] where P=(Fo^2^+2Fc^2^)/3'
_refine_ls_weighting_scheme calc
_refine_ls_wR_factor_gt 0.0744
_refine_ls_wR_factor_ref 0.0791
_reflns_Friedel_coverage 0.000
_reflns_number_gt 1038
_reflns_number_total 1316
_reflns_threshold_expression 'I > 2\s(I)'
_cod_data_source_file Bi6Te2O15_Pnma.cif
_cod_data_source_block Bi6Te2O15_Pnma
_cod_database_code 1570706
_shelx_shelxl_version_number 2018/3
_shelx_space_group_comment
; 
The symmetry employed for this shelxl refinement is uniquely defined 
by the following loop, which should always be used as a source of 
symmetry information in preference to the above space-group names. 
They are only intended as comments. 
;
_shelx_estimated_absorpt_t_min 0.027
_shelx_estimated_absorpt_t_max 0.183

loop_
_space_group_symop_operation_xyz
'x, y, z'
'-x+1/2, -y, z+1/2'
'-x, y+1/2, -z'
'x+1/2, -y+1/2, -z+1/2'
'-x, -y, -z'
'x-1/2, y, -z-1/2'
'x, -y-1/2, z'
'-x-1/2, y-1/2, z-1/2'

loop_
_atom_site_label
_atom_site_type_symbol
_atom_site_fract_x
_atom_site_fract_y
_atom_site_fract_z
_atom_site_U_iso_or_equiv
_atom_site_adp_type
_atom_site_occupancy
_atom_site_site_symmetry_order
_atom_site_calc_flag
_atom_site_refinement_flags_posn
_atom_site_refinement_flags_adp
_atom_site_refinement_flags_occupancy
_atom_site_disorder_assembly
_atom_site_disorder_group
Bi1 Bi 0.37980(5) 0.50608(3) 0.71725(11) 0.01825(19) Uani 1 1 d . . . . .
Bi2 Bi 0.63841(7) 0.750000 0.27671(14) 0.0180(2) Uani 1 2 d S T P . .
Bi3 Bi 0.38992(7) 0.750000 0.73155(13) 0.0182(2) Uani 1 2 d S T P . .
Bi4 Bi 0.61613(6) 0.37773(2) 0.76588(9) 0.01835(19) Uani 1 1 d . . . . .
Te1 Te 0.63185(9) 0.62804(4) 0.75138(15) 0.0172(2) Uani 1 1 d . . . . .
O1 O 0.5777(9) 0.6801(4) 1.0138(17) 0.0218(19) Uani 1 1 d . . . . .
O2 O 0.6901(8) 0.5781(4) 0.4910(15) 0.0189(19) Uani 1 1 d . . . . .
O3 O 0.5023(9) 0.6624(4) 0.5422(15) 0.021(2) Uani 1 1 d . . . . .
O4 O 0.7597(8) 0.5934(4) 0.9553(16) 0.0196(19) Uani 1 1 d . . . . .
O5 O 0.5105(9) 0.5734(4) 0.8916(17) 0.023(2) Uani 1 1 d . . . . .
O6 O 0.7467(8) 0.6878(4) 0.6174(16) 0.0195(19) Uani 1 1 d . . . . .
O7 O 0.5649(8) 0.4648(4) 0.6506(17) 0.0212(19) Uani 1 1 d . . . . .
O8 O 0.8253(11) 0.750000 0.147(2) 0.019(3) Uani 1 2 d S T P . .

loop_
_atom_site_aniso_label
_atom_site_aniso_U_11
_atom_site_aniso_U_22
_atom_site_aniso_U_33
_atom_site_aniso_U_23
_atom_site_aniso_U_13
_atom_site_aniso_U_12
Bi1 0.0199(3) 0.0168(3) 0.0180(3) -0.00028(19) 0.0008(2) -0.00093(18)
Bi2 0.0207(4) 0.0156(4) 0.0178(4) 0.000 0.0003(3) 0.000
Bi3 0.0197(4) 0.0172(4) 0.0178(4) 0.000 0.0004(3) 0.000
Bi4 0.0215(3) 0.0157(3) 0.0178(3) -0.00009(19) -0.00020(17) 0.00026(17)
Te1 0.0200(5) 0.0144(5) 0.0172(4) 0.0006(3) 0.0002(3) -0.0002(3)
O1 0.025(5) 0.019(5) 0.021(5) -0.004(4) 0.003(4) -0.002(4)
O2 0.019(4) 0.027(5) 0.011(4) -0.006(4) -0.002(3) -0.001(4)
O3 0.024(5) 0.027(5) 0.011(4) 0.000(4) -0.002(4) 0.000(4)
O4 0.018(4) 0.021(5) 0.020(5) 0.004(4) -0.003(4) 0.005(4)
O5 0.032(5) 0.017(5) 0.022(5) -0.001(4) 0.000(4) -0.010(4)
O6 0.025(5) 0.020(4) 0.013(4) -0.001(4) -0.002(4) -0.004(4)
O7 0.016(4) 0.026(5) 0.022(5) -0.002(4) 0.001(4) -0.002(4)
O8 0.017(6) 0.024(7) 0.016(6) 0.000 0.001(5) 0.000

loop_
_atom_type_symbol
_atom_type_description
_atom_type_scat_dispersion_real
_atom_type_scat_dispersion_imag
_atom_type_scat_source
O O 0.0106 0.0060 'International Tables Vol C Tables 4.2.6.8 and 6.1.1.4'
Te Te -0.5308 1.6751 'International Tables Vol C Tables 4.2.6.8 and 6.1.1.4'
Bi Bi -4.1077 10.2566 'International Tables Vol C Tables 4.2.6.8 and 6.1.1.4'

loop_
_geom_angle_atom_site_label_1
_geom_angle_atom_site_label_2
_geom_angle_atom_site_label_3
_geom_angle
_geom_angle_site_symmetry_1
_geom_angle_site_symmetry_3
_geom_angle_publ_flag
O7 Bi1 O7 74.9(4) 5_666 . ?
O7 Bi1 O5 90.5(3) 5_666 . ?
O7 Bi1 O5 79.1(3) . . ?
O7 Bi1 O2 84.0(3) 5_666 5_666 ?
O7 Bi1 O2 81.7(3) . 5_666 ?
O5 Bi1 O2 160.8(3) . 5_666 ?
O7 Bi1 O4 64.0(3) 5_666 6_557 ?
O7 Bi1 O4 136.1(3) . 6_557 ?
O5 Bi1 O4 86.0(3) . 6_557 ?
O2 Bi1 O4 107.7(3) 5_666 6_557 ?
O7 Bi1 Bi1 37.8(2) 5_666 5_666 ?
O7 Bi1 Bi1 37.2(2) . 5_666 ?
O5 Bi1 Bi1 83.4(2) . 5_666 ?
O2 Bi1 Bi1 81.0(2) 5_666 5_666 ?
O4 Bi1 Bi1 100.55(19) 6_557 5_666 ?
O8 Bi2 O1 93.4(3) . 1_554 ?
O8 Bi2 O1 93.4(3) . 7_574 ?
O1 Bi2 O1 91.1(5) 1_554 7_574 ?
O8 Bi2 O6 79.6(3) . 7_575 ?
O1 Bi2 O6 166.3(3) 1_554 7_575 ?
O1 Bi2 O6 101.0(3) 7_574 7_575 ?
O8 Bi2 O6 79.6(3) . . ?
O1 Bi2 O6 101.0(3) 1_554 . ?
O1 Bi2 O6 166.3(3) 7_574 . ?
O6 Bi2 O6 66.3(4) 7_575 . ?
O8 Bi2 Bi3 156.5(3) . . ?
O1 Bi2 Bi3 102.9(2) 1_554 . ?
O1 Bi2 Bi3 102.9(2) 7_574 . ?
O6 Bi2 Bi3 80.8(2) 7_575 . ?
O6 Bi2 Bi3 80.8(2) . . ?
O8 Bi3 O6 97.4(3) 6_556 6_557 ?
O8 Bi3 O6 97.4(3) 6_556 4_466 ?
O6 Bi3 O6 78.8(5) 6_557 4_466 ?
O8 Bi3 O3 76.6(3) 6_556 . ?
O6 Bi3 O3 88.2(3) 6_557 . ?
O6 Bi3 O3 164.9(3) 4_466 . ?
O8 Bi3 O3 76.6(3) 6_556 7_575 ?
O6 Bi3 O3 164.9(3) 6_557 7_575 ?
O6 Bi3 O3 88.2(3) 4_466 7_575 ?
O3 Bi3 O3 103.5(4) . 7_575 ?
O8 Bi3 Bi2 65.6(3) 6_556 . ?
O6 Bi3 Bi2 138.4(2) 6_557 . ?
O6 Bi3 Bi2 138.4(2) 4_466 . ?
O3 Bi3 Bi2 51.8(2) . . ?
O3 Bi3 Bi2 51.8(2) 7_575 . ?
O7 Bi4 O4 70.1(3) . 2_664 ?
O7 Bi4 O3 91.1(3) . 5_666 ?
O4 Bi4 O3 84.0(3) 2_664 5_666 ?
O7 Bi4 O5 70.9(3) . 5_667 ?
O4 Bi4 O5 136.9(3) 2_664 5_667 ?
O3 Bi4 O5 114.5(3) 5_666 5_667 ?
O7 Bi4 O2 88.8(3) . 2_665 ?
O4 Bi4 O2 76.7(3) 2_664 2_665 ?
O3 Bi4 O2 159.5(3) 5_666 2_665 ?
O5 Bi4 O2 84.8(3) 5_667 2_665 ?
O7 Bi4 O1 112.5(3) . 5_667 ?
O4 Bi4 O1 156.8(3) 2_664 5_667 ?
O3 Bi4 O1 73.0(3) 5_666 5_667 ?
O5 Bi4 O1 59.5(3) 5_667 5_667 ?
O2 Bi4 O1 125.7(3) 2_665 5_667 ?
O2 Te1 O4 87.0(4) . . ?
O2 Te1 O1 178.2(4) . . ?
O4 Te1 O1 92.4(4) . . ?
O2 Te1 O5 96.9(4) . . ?
O4 Te1 O5 89.0(4) . . ?
O1 Te1 O5 84.8(4) . . ?
O2 Te1 O3 92.3(4) . . ?
O4 Te1 O3 179.3(4) . . ?
O1 Te1 O3 88.2(4) . . ?
O5 Te1 O3 90.9(4) . . ?
O2 Te1 O6 86.6(4) . . ?
O4 Te1 O6 93.3(4) . . ?
O1 Te1 O6 91.7(4) . . ?
O5 Te1 O6 176.0(4) . . ?
O3 Te1 O6 86.9(4) . . ?
Te1 O1 Bi2 144.9(5) . 1_556 ?
Te1 O1 Bi4 104.4(4) . 5_667 ?
Bi2 O1 Bi4 106.6(3) 1_556 5_667 ?
Te1 O2 Bi1 137.5(4) . 5_666 ?
Te1 O2 Bi4 111.8(4) . 2_664 ?
Bi1 O2 Bi4 110.1(3) 5_666 2_664 ?
Te1 O3 Bi4 130.9(5) . 5_666 ?
Te1 O3 Bi3 114.5(4) . . ?
Bi4 O3 Bi3 110.5(4) 5_666 . ?
Te1 O4 Bi4 136.7(5) . 2_665 ?
Te1 O4 Bi1 117.8(4) . 6_657 ?
Bi4 O4 Bi1 102.1(3) 2_665 6_657 ?
Te1 O5 Bi1 132.5(4) . . ?
Te1 O5 Bi4 110.7(4) . 5_667 ?
Bi1 O5 Bi4 105.9(4) . 5_667 ?
Te1 O6 Bi3 136.7(4) . 6_657 ?
Te1 O6 Bi2 111.4(4) . . ?
Bi3 O6 Bi2 102.4(3) 6_657 . ?
Bi4 O7 Bi1 118.5(4) . 5_666 ?
Bi4 O7 Bi1 124.8(4) . . ?
Bi1 O7 Bi1 105.1(4) 5_666 . ?
Bi2 O8 Bi3 128.1(6) . 6_656 ?

loop_
_geom_bond_atom_site_label_1
_geom_bond_atom_site_label_2
_geom_bond_distance
_geom_bond_site_symmetry_2
_geom_bond_publ_flag
Bi1 O7 2.168(9) 5_666 ?
Bi1 O7 2.200(8) . ?
Bi1 O5 2.265(9) . ?
Bi1 O2 2.335(9) 5_666 ?
Bi1 O4 2.530(9) 6_557 ?
Bi1 Bi1 3.4673(12) 5_666 ?
Bi2 O8 2.098(12) . ?
Bi2 O1 2.221(9) 1_554 ?
Bi2 O1 2.221(9) 7_574 ?
Bi2 O6 2.583(9) 7_575 ?
Bi2 O6 2.583(9) . ?
Bi2 Bi3 3.5935(11) . ?
Bi3 O8 2.148(12) 6_556 ?
Bi3 O6 2.226(9) 6_557 ?
Bi3 O6 2.226(9) 4_466 ?
Bi3 O3 2.531(10) . ?
Bi3 O3 2.531(10) 7_575 ?
Bi4 O7 2.142(9) . ?
Bi4 O4 2.226(9) 2_664 ?
Bi4 O3 2.269(9) 5_666 ?
Bi4 O5 2.536(9) 5_667 ?
Bi4 O2 2.585(9) 2_665 ?
Bi4 O1 2.709(9) 5_667 ?
Te1 O2 1.906(8) . ?
Te1 O4 1.912(8) . ?
Te1 O1 1.929(9) . ?
Te1 O5 1.938(9) . ?
Te1 O3 1.938(9) . ?
Te1 O6 1.958(9) . ?
